data_8106763
loop_
_publ_author_name
'Yuan, Xian-You'
'Zhang, Min'
'Yuan, Lin'
'Li, Zhong-Yan'

_publ_section_title
;
 Crystal structure of diethyl
 2-(4-chlorophenyl)-1,3-dioxane-5,5-dicarboxylate, C16H19ClO6
;
_journal_issue 6
_journal_name_full 'Zeitschrift f\"ur Kristallographie - New Crystal Structures'
_journal_page_first 1041
_journal_page_last 1042
_journal_paper_doi 10.1515/ncrs-2017-0175
_journal_volume 232
_journal_year 2017
_chemical_formula_moiety 'C16 H19 Cl O6'
_chemical_formula_sum 'C16 H19 Cl O6'
_chemical_formula_weight 342.76
_space_group_crystal_system triclinic
_space_group_IT_number 2
_space_group_name_Hall '-P 1'
_space_group_name_H-M_alt 'P -1'
_atom_sites_solution_hydrogens geom
_atom_sites_solution_primary direct
_atom_sites_solution_secondary difmap
_cell_angle_alpha 99.928(4)
_cell_angle_beta 105.341(4)
_cell_angle_gamma 109.283(4)
_cell_formula_units_Z 2
_cell_length_a 7.905(3)
_cell_length_b 9.194(4)
_cell_length_c 13.094(5)
_cell_measurement_reflns_used 6297
_cell_measurement_temperature 296(2)
_cell_measurement_theta_max 27.65
_cell_measurement_theta_min 2.45
_cell_volume 830.2(6)
_computing_cell_refinement 'Bruker SMART'
_computing_data_collection 'Bruker SMART'
_computing_data_reduction 'Bruker SAINT'
_computing_molecular_graphics 'Olex2 (Dolomanov et al., 2009)'
_computing_publication_material 'Olex2 (Dolomanov et al., 2009)'
_computing_structure_refinement 'XL (Sheldrick, 2008)'
_computing_structure_solution 'XS (Sheldrick, 2008)'
_diffrn_ambient_temperature 296.15
_diffrn_measured_fraction_theta_full 0.994
_diffrn_measured_fraction_theta_max 0.994
_diffrn_measurement_device_type 'CCD area detector'
_diffrn_measurement_method 'phi and omega scans'
_diffrn_radiation_monochromator graphite
_diffrn_radiation_type MoK\a
_diffrn_radiation_wavelength 0.71073
_diffrn_reflns_av_R_equivalents 0.0178
_diffrn_reflns_av_unetI/netI 0.0168
_diffrn_reflns_limit_h_max 9
_diffrn_reflns_limit_h_min -9
_diffrn_reflns_limit_k_max 10
_diffrn_reflns_limit_k_min -10
_diffrn_reflns_limit_l_max 15
_diffrn_reflns_limit_l_min -15
_diffrn_reflns_number 7794
_diffrn_reflns_theta_full 25.01
_diffrn_reflns_theta_max 25.01
_diffrn_reflns_theta_min 1.68
_diffrn_source 'fine-focus sealed tube'
_exptl_absorpt_coefficient_mu 0.257
_exptl_absorpt_correction_T_max 0.9130
_exptl_absorpt_correction_T_min 0.8996
_exptl_absorpt_correction_type none
_exptl_crystal_colour colourless
_exptl_crystal_colour_primary colourless
_exptl_crystal_density_diffrn 1.371
_exptl_crystal_density_meas .
_exptl_crystal_density_method 'not measured'
_exptl_crystal_description block
_exptl_crystal_F_000 360
_exptl_crystal_size_max 0.42
_exptl_crystal_size_mid 0.4
_exptl_crystal_size_min 0.36
_refine_diff_density_max 0.192
_refine_diff_density_min -0.335
_refine_diff_density_rms 0.040
_refine_ls_extinction_coef 0.147(6)
_refine_ls_extinction_expression Fc^*^=kFc[1+0.001xFc^2^\l^3^/sin(2\q)]^-1/4^
_refine_ls_extinction_method SHELXL
_refine_ls_goodness_of_fit_ref 1.057
_refine_ls_hydrogen_treatment constr
_refine_ls_matrix_type full
_refine_ls_number_parameters 211
_refine_ls_number_reflns 2918
_refine_ls_number_restraints 0
_refine_ls_restrained_S_all 1.057
_refine_ls_R_factor_all 0.0373
_refine_ls_R_factor_gt 0.0343
_refine_ls_shift/su_max 0.001
_refine_ls_shift/su_mean 0.000
_refine_ls_structure_factor_coef Fsqd
_refine_ls_weighting_details 'calc w=1/[\s^2^(Fo^2^)+(0.0384P)^2^+0.2588P] where P=(Fo^2^+2Fc^2^)/3'
_refine_ls_weighting_scheme calc
_refine_ls_wR_factor_gt 0.0864
_refine_ls_wR_factor_ref 0.0898
_reflns_number_gt 2685
_reflns_number_total 2918
_reflns_threshold_expression >2sigma(I)
_cod_data_source_file suppl_ncrs-2017-0175_suppl.cif
_cod_data_source_block 1
_cod_database_code 8106763
_olex2_refinement_description
;
1. Fixed Uiso
 At 1.2 times of:
  All C(H) groups, All C(H,H) groups
 At 1.5 times of:
  All C(H,H,H) groups
2.a Ternary CH refined with riding coordinates:
 C7(H7)
2.b Secondary CH2 refined with riding coordinates:
 C8(H8A,H8B), C9(H9A,H9B), C13(H13A,H13B), C15(H15A,H15B)
2.c Aromatic/amide H refined with riding coordinates:
 C2(H2), C3(H3), C6(H6), C5(H5)
2.d Idealised Me refined as rotating group:
 C14(H14A,H14B,H14C), C16(H16A,H16B,H16C)
;
_olex2_submission_special_instructions 'No special instructions were received'

loop_
_space_group_symop_id
_space_group_symop_operation_xyz
1 'x, y, z'
2 '-x, -y, -z'

loop_
_atom_site_label
_atom_site_type_symbol
_atom_site_fract_x
_atom_site_fract_y
_atom_site_fract_z
_atom_site_U_iso_or_equiv
_atom_site_adp_type
_atom_site_occupancy
_atom_site_calc_flag
_atom_site_disorder_assembly
_atom_site_disorder_group
_atom_site_refinement_flags_posn
Cl1 Cl 0.07422(8) 0.25949(7) 0.94239(4) 0.0747(2) Uani 1 d . . .
O1 O -0.45979(15) 0.05796(11) 1.25129(8) 0.0441(3) Uani 1 d . . .
O2 O -0.42244(14) 0.32241(11) 1.26091(8) 0.0403(2) Uani 1 d . . .
O3 O -0.86012(15) 0.13316(18) 1.38751(11) 0.0709(4) Uani 1 d . . .
O4 O -0.63109(14) 0.21825(12) 1.55315(8) 0.0450(3) Uani 1 d . . .
O5 O -0.26490(15) 0.17232(13) 1.50798(9) 0.0507(3) Uani 1 d . . .
O6 O -0.26856(13) 0.41872(11) 1.52970(8) 0.0431(3) Uani 1 d . . .
C1 C -0.3431(2) 0.18110(16) 1.12498(11) 0.0400(3) Uani 1 d . . .
C2 C -0.1998(2) 0.12440(18) 1.14777(12) 0.0459(4) Uani 1 d . . .
H2 H -0.1881 0.0713 1.2020 0.055 Uiso 1 calc . . R
C3 C -0.0735(2) 0.14611(19) 1.09042(13) 0.0495(4) Uani 1 d . . .
H3 H 0.0223 0.1072 1.1055 0.059 Uiso 1 calc . . R
C4 C -0.0910(2) 0.22587(18) 1.01089(12) 0.0479(4) Uani 1 d . . .
C5 C -0.2339(3) 0.2809(2) 0.98523(13) 0.0546(4) Uani 1 d . . .
H5 H -0.2455 0.3330 0.9304 0.066 Uiso 1 calc . . R
C6 C -0.3604(2) 0.2577(2) 1.04230(13) 0.0513(4) Uani 1 d . . .
H6 H -0.4584 0.2939 1.0252 0.062 Uiso 1 calc . . R
C7 C -0.4760(2) 0.16675(16) 1.18987(11) 0.0405(3) Uani 1 d . . .
H7 H -0.6078 0.1284 1.1393 0.049 Uiso 1 calc . . R
C8 C -0.5823(2) 0.03951(17) 1.31508(12) 0.0435(3) Uani 1 d . . .
H8A H -0.5649 -0.0344 1.3575 0.052 Uiso 1 calc . . R
H8B H -0.7143 -0.0055 1.2661 0.052 Uiso 1 calc . . R
C9 C -0.5454(2) 0.32040(17) 1.32363(12) 0.0398(3) Uani 1 d . . .
H9A H -0.6753 0.2874 1.2741 0.048 Uiso 1 calc . . R
H9B H -0.5059 0.4276 1.3714 0.048 Uiso 1 calc . . R
C10 C -0.53787(18) 0.20298(16) 1.39407(11) 0.0358(3) Uani 1 d . . .
C11 C -0.34170(18) 0.25997(16) 1.48304(11) 0.0353(3) Uani 1 d . . .
C12 C -0.6956(2) 0.18094(17) 1.44417(13) 0.0426(3) Uani 1 d . . .
C13 C -0.0854(2) 0.4846(2) 1.62007(14) 0.0542(4) Uani 1 d . . .
H13A H -0.0288 0.6004 1.6345 0.065 Uiso 1 calc . . R
H13B H 0.0004 0.4412 1.5984 0.065 Uiso 1 calc . . R
C14 C -0.1074(3) 0.4454(2) 1.72299(14) 0.0669(5) Uani 1 d . . .
H14A H -0.1483 0.3315 1.7117 0.100 Uiso 1 calc . . GR
H14B H -0.2009 0.4798 1.7409 0.100 Uiso 1 calc . . GR
H14C H 0.0128 0.4999 1.7826 0.100 Uiso 1 calc . . GR
C15 C -0.7760(3) 0.1840(3) 1.60595(16) 0.0654(5) Uani 1 d . . .
H15A H -0.8399 0.0689 1.5921 0.078 Uiso 1 calc . . R
H15B H -0.8709 0.2251 1.5761 0.078 Uiso 1 calc . . R
C16 C -0.6793(3) 0.2631(2) 1.72671(16) 0.0700(5) Uani 1 d . . .
H16A H -0.6218 0.3774 1.7398 0.105 Uiso 1 calc . . GR
H16B H -0.5823 0.2248 1.7550 0.105 Uiso 1 calc . . GR
H16C H -0.7712 0.2380 1.7632 0.105 Uiso 1 calc . . GR

loop_
_atom_type_symbol
_atom_type_description
_atom_type_scat_dispersion_real
_atom_type_scat_dispersion_imag
_atom_type_scat_source
C C 0.0033 0.0016 'International Tables Vol C Tables 4.2.6.8 and 6.1.1.4'
H H 0.0000 0.0000 'International Tables Vol C Tables 4.2.6.8 and 6.1.1.4'
Cl Cl 0.1484 0.1585 'International Tables Vol C Tables 4.2.6.8 and 6.1.1.4'
O O 0.0106 0.0060 'International Tables Vol C Tables 4.2.6.8 and 6.1.1.4'

loop_
_geom_angle_atom_site_label_1
_geom_angle_atom_site_label_2
_geom_angle_atom_site_label_3
_geom_angle
_geom_angle_site_symmetry_1
_geom_angle_site_symmetry_3
C7 O2 C9 111.25(10) . .
C7 O1 C8 112.01(11) . .
C11 O6 C13 115.95(11) . .
C12 O4 C15 116.17(12) . .
O1 C8 H8A 109.5 . .
O1 C8 H8B 109.5 . .
O1 C8 C10 110.53(11) . .
H8A C8 H8B 108.1 . .
C10 C8 H8A 109.5 . .
C10 C8 H8B 109.5 . .
C2 C1 C7 121.56(13) . .
C2 C1 C6 118.95(14) . .
C6 C1 C7 119.46(14) . .
O2 C9 H9A 109.7 . .
O2 C9 H9B 109.7 . .
O2 C9 C10 110.04(11) . .
H9A C9 H9B 108.2 . .
C10 C9 H9A 109.7 . .
C10 C9 H9B 109.7 . .
O6 C11 C10 111.51(11) . .
O5 C11 O6 124.65(13) . .
O5 C11 C10 123.84(13) . .
O4 C12 C10 113.33(12) . .
O3 C12 O4 125.02(14) . .
O3 C12 C10 121.65(14) . .
C8 C10 C9 107.15(12) . .
C11 C10 C8 109.31(11) . .
C11 C10 C9 111.95(11) . .
C11 C10 C12 111.59(11) . .
C12 C10 C8 107.92(11) . .
C12 C10 C9 108.74(11) . .
C3 C4 Cl1 119.20(13) . .
C5 C4 Cl1 119.39(13) . .
C5 C4 C3 121.41(15) . .
O2 C7 C1 107.59(11) . .
O2 C7 H7 109.7 . .
O1 C7 O2 110.80(11) . .
O1 C7 C1 109.34(12) . .
O1 C7 H7 109.7 . .
C1 C7 H7 109.7 . .
C1 C2 H2 119.8 . .
C1 C2 C3 120.43(14) . .
C3 C2 H2 119.8 . .
C4 C3 C2 119.40(15) . .
C4 C3 H3 120.3 . .
C2 C3 H3 120.3 . .
C1 C6 H6 119.5 . .
C5 C6 C1 120.94(15) . .
C5 C6 H6 119.5 . .
C4 C5 C6 118.84(15) . .
C4 C5 H5 120.6 . .
C6 C5 H5 120.6 . .
O6 C13 H13A 109.3 . .
O6 C13 H13B 109.3 . .
O6 C13 C14 111.63(14) . .
H13A C13 H13B 108.0 . .
C14 C13 H13A 109.3 . .
C14 C13 H13B 109.3 . .
C13 C14 H14A 109.5 . .
C13 C14 H14B 109.5 . .
C13 C14 H14C 109.5 . .
H14A C14 H14B 109.5 . .
H14A C14 H14C 109.5 . .
H14B C14 H14C 109.5 . .
H16A C16 H16B 109.5 . .
H16A C16 H16C 109.5 . .
H16B C16 H16C 109.5 . .
C15 C16 H16A 109.5 . .
C15 C16 H16B 109.5 . .
C15 C16 H16C 109.5 . .
O4 C15 C16 108.24(15) . .
O4 C15 H15A 110.0 . .
O4 C15 H15B 110.0 . .
C16 C15 H15A 110.0 . .
C16 C15 H15B 110.0 . .
H15A C15 H15B 108.4 . .

loop_
_geom_bond_atom_site_label_1
_geom_bond_atom_site_label_2
_geom_bond_distance
_geom_bond_site_symmetry_2
Cl1 C4 1.7476(17) .
O2 C9 1.4266(17) .
O2 C7 1.4231(17) .
O1 C8 1.4257(18) .
O1 C7 1.4039(17) .
O6 C11 1.3364(17) .
O6 C13 1.4597(18) .
O4 C12 1.3209(19) .
O4 C15 1.4644(19) .
O5 C11 1.1973(17) .
C8 H8A 0.9700 .
C8 H8B 0.9700 .
C8 C10 1.541(2) .
C1 C7 1.504(2) .
C1 C2 1.382(2) .
C1 C6 1.391(2) .
C9 H9A 0.9700 .
C9 H9B 0.9700 .
C9 C10 1.5415(19) .
C11 C10 1.5276(19) .
C12 C10 1.529(2) .
C12 O3 1.1979(18) .
C4 C3 1.377(2) .
C4 C5 1.371(2) .
C7 H7 0.9800 .
C2 H2 0.9300 .
C2 C3 1.385(2) .
C3 H3 0.9300 .
C6 H6 0.9300 .
C6 C5 1.383(2) .
C5 H5 0.9300 .
C13 H13A 0.9700 .
C13 H13B 0.9700 .
C13 C14 1.492(3) .
C14 H14A 0.9600 .
C14 H14B 0.9600 .
C14 H14C 0.9600 .
C16 H16A 0.9600 .
C16 H16B 0.9600 .
C16 H16C 0.9600 .
C16 C15 1.487(3) .
C15 H15A 0.9700 .
C15 H15B 0.9700 .
